data_1551528
loop_
_publ_author_name
'ZHANG, Xi'
'FURUTACHI, Hideki'
'OHYAMA, Yuya'
'FUJINAMI, Shuhei'
'AKINE, Shigehisa'
'SUZUKI, Masatatsu'

_publ_section_title
;
 Crystal Structure of Bis(\m-hydroxo)diiron(III) Complex with Tripodal
 Ligands Having a Terminal Carboxylate Group
;
_journal_issue 0
_journal_name_full 'X-ray Structure Analysis Online'
_journal_page_first 17
_journal_paper_doi 10.2116/xraystruct.35.17
_journal_volume 35
_journal_year 2019
_chemical_formula_moiety C34H58Br0.04Fe2N7.96O19.87
_chemical_formula_sum 'C34 H58 Br0.04 Fe2 N7.96 O19.87'
_chemical_formula_weight 1011.38
_chemical_name_common C17H20N3O2)2Fe2(OH)2(NO3)1.9553Br0.0447(H2O)8
_space_group_crystal_system triclinic
_space_group_IT_number 2
_space_group_name_Hall '-P 1'
_space_group_name_H-M_alt 'P -1'
_symmetry_space_group_name_Hall '-P 1'
_symmetry_space_group_name_H-M 'P -1'
_atom_sites_solution_hydrogens mixed
_audit_creation_method SHELXL-2014/7
_cell_angle_alpha 82.119(10)
_cell_angle_beta 85.340(10)
_cell_angle_gamma 68.871(7)
_cell_formula_units_Z 2
_cell_length_a 10.3845(15)
_cell_length_b 11.1976(15)
_cell_length_c 20.389(4)
_cell_measurement_reflns_used 23558
_cell_measurement_temperature 123
_cell_measurement_theta_max 27.483
_cell_measurement_theta_min 3.028
_cell_volume 2189.3(6)
_computing_cell_refinement 'CrystalClear (Rigaku/MSC Inc., 2006)'
_computing_data_collection 'CrystalClear (Rigaku/MSC Inc., 2006)'
_computing_data_reduction 'CrystalClear (Rigaku/MSC Inc., 2006)'
_computing_molecular_graphics ORTEP-3
_computing_publication_material ORTEP-3
_computing_structure_refinement 'SHELXL-2014 (Sheldrick, 2014)'
_computing_structure_solution 'SHELXS-97 (Sheldrick, 1997)'
_diffrn_ambient_temperature 123
_diffrn_detector_area_resol_mean 14.4613
_diffrn_measured_fraction_theta_full 0.970
_diffrn_measured_fraction_theta_max 0.954
_diffrn_measurement_device_type 'Rigaku Mercury (2x2 bin mode)'
_diffrn_measurement_method dtprofit.ref
_diffrn_radiation_type MoK\a
_diffrn_radiation_wavelength 0.71073
_diffrn_reflns_av_R_equivalents 0.0215
_diffrn_reflns_av_unetI/netI 0.0278
_diffrn_reflns_Laue_measured_fraction_full 0.970
_diffrn_reflns_Laue_measured_fraction_max 0.954
_diffrn_reflns_limit_h_max 12
_diffrn_reflns_limit_h_min -13
_diffrn_reflns_limit_k_max 14
_diffrn_reflns_limit_k_min -14
_diffrn_reflns_limit_l_max 25
_diffrn_reflns_limit_l_min -25
_diffrn_reflns_number 23558
_diffrn_reflns_point_group_measured_fraction_full 0.970
_diffrn_reflns_point_group_measured_fraction_max 0.954
_diffrn_reflns_theta_full 25.242
_diffrn_reflns_theta_max 27.483
_diffrn_reflns_theta_min 3.028
_diffrn_source 'rotating anode'
_exptl_absorpt_coefficient_mu 0.791
_exptl_absorpt_correction_T_max 1
_exptl_absorpt_correction_T_min 0.7939
_exptl_absorpt_correction_type multi-scan
_exptl_absorpt_process_details 'CrystalClear (Rigaku/MSC Inc., 2006)'
_exptl_crystal_colour yellow
_exptl_crystal_density_diffrn 1.534
_exptl_crystal_description prismatic
_exptl_crystal_F_000 1060
_exptl_crystal_size_max 0.400
_exptl_crystal_size_mid 0.400
_exptl_crystal_size_min 0.200
_refine_diff_density_max 0.321
_refine_diff_density_min -0.343
_refine_diff_density_rms 0.051
_refine_ls_extinction_method none
_refine_ls_goodness_of_fit_ref 1.091
_refine_ls_hydrogen_treatment mixed
_refine_ls_matrix_type full
_refine_ls_number_parameters 661
_refine_ls_number_reflns 9586
_refine_ls_number_restraints 82
_refine_ls_restrained_S_all 1.090
_refine_ls_R_factor_all 0.0481
_refine_ls_R_factor_gt 0.0342
_refine_ls_shift/su_max 0.002
_refine_ls_shift/su_mean 0.000
_refine_ls_structure_factor_coef Fsqd
_refine_ls_weighting_details 'w=1/[\s^2^(Fo^2^)+(0.0530P)^2^+0.3155P] where P=(Fo^2^+2Fc^2^)/3'
_refine_ls_weighting_scheme calc
_refine_ls_wR_factor_gt 0.0920
_refine_ls_wR_factor_ref 0.0972
_reflns_Friedel_coverage 0.000
_reflns_number_gt 7699
_reflns_number_total 9586
_reflns_threshold_expression 'I > 2\s(I)'
_cod_data_source_file 35_17_1.txt
_cod_data_source_block f21
_cod_database_code 1551528
_shelx_shelxl_version_number 2014/7
_shelx_space_group_comment
;
The symmetry employed for this shelxl refinement is uniquely defined
by the following loop, which should always be used as a source of
symmetry information in preference to the above space-group names.
They are only intended as comments.
;
_shelx_estimated_absorpt_t_min 0.743
_shelx_estimated_absorpt_t_max 0.858

loop_
_space_group_symop_operation_xyz
'x, y, z'
'-x, -y, -z'

loop_
_atom_site_label
_atom_site_type_symbol
_atom_site_fract_x
_atom_site_fract_y
_atom_site_fract_z
_atom_site_U_iso_or_equiv
_atom_site_adp_type
_atom_site_occupancy
_atom_site_site_symmetry_order
_atom_site_calc_flag
_atom_site_refinement_flags_posn
_atom_site_refinement_flags_adp
_atom_site_refinement_flags_occupancy
_atom_site_disorder_assembly
_atom_site_disorder_group
Fe1 Fe 0.34867(2) 0.03124(2) 0.52559(2) 0.01024(7) Uani 1 1 d . . . . .
N1 N 0.25562(12) 0.07170(12) 0.62249(6) 0.0130(3) Uani 1 1 d . . . . .
C1 C 0.27068(16) 0.19116(14) 0.63831(7) 0.0162(3) Uani 1 1 d . . . . .
H1 H 0.3650 0.1708 0.6537 0.019 Uiso 1 1 calc R U . . .
H2 H 0.2042 0.2260 0.6746 0.019 Uiso 1 1 calc R U . . .
N2 N 0.27732(12) 0.24660(11) 0.51908(6) 0.0125(2) Uani 1 1 d . . . . .
C2 C 0.24542(15) 0.29128(14) 0.57891(7) 0.0144(3) Uani 1 1 d . . . . .
C3 C 0.19366(16) 0.42101(15) 0.58665(8) 0.0183(3) Uani 1 1 d . . . . .
H3 H 0.1722 0.4485 0.6296 0.022 Uiso 1 1 calc R U . . .
C4 C 0.17374(17) 0.51009(15) 0.53069(8) 0.0205(3) Uani 1 1 d . . . . .
H4 H 0.1400 0.5999 0.5345 0.025 Uiso 1 1 calc R U . . .
C5 C 0.20406(16) 0.46566(15) 0.46903(8) 0.0195(3) Uani 1 1 d . . . . .
H5 H 0.1903 0.5254 0.4301 0.023 Uiso 1 1 calc R U . . .
C6 C 0.25468(15) 0.33378(14) 0.46393(7) 0.0143(3) Uani 1 1 d . . . . .
C7 C 0.28133(16) 0.28643(15) 0.39733(7) 0.0179(3) Uani 1 1 d . . . . .
H6 H 0.3769 0.2267 0.3938 0.027 Uiso 1 1 calc R U . . .
H7 H 0.2665 0.3597 0.3628 0.027 Uiso 1 1 calc R U . . .
H8 H 0.2180 0.2418 0.3916 0.027 Uiso 1 1 calc R U . . .
C8 C 0.33089(16) -0.03892(14) 0.67083(7) 0.0153(3) Uani 1 1 d . . . . .
H9 H 0.2769 -0.0355 0.7133 0.018 Uiso 1 1 calc R U . . .
H10 H 0.4212 -0.0340 0.6793 0.018 Uiso 1 1 calc R U . . .
N3 N 0.36196(12) -0.15824(12) 0.57681(6) 0.0132(2) Uani 1 1 d . . . . .
C9 C 0.35274(15) -0.16299(14) 0.64380(7) 0.0152(3) Uani 1 1 d . . . . .
C10 C 0.36546(17) -0.27476(15) 0.68538(8) 0.0208(3) Uani 1 1 d . . . . .
H11 H 0.3549 -0.2739 0.7321 0.025 Uiso 1 1 calc R U . . .
C11 C 0.39397(17) -0.38822(16) 0.65755(9) 0.0246(4) Uani 1 1 d . . . . .
H12 H 0.4075 -0.4674 0.6848 0.030 Uiso 1 1 calc R U . . .
C12 C 0.40235(17) -0.38368(15) 0.58927(8) 0.0214(3) Uani 1 1 d . . . . .
H13 H 0.4220 -0.4606 0.5694 0.026 Uiso 1 1 calc R U . . .
C13 C 0.38230(15) -0.26742(14) 0.54926(8) 0.0158(3) Uani 1 1 d . . . . .
C14 C 0.38094(17) -0.25974(15) 0.47547(8) 0.0188(3) Uani 1 1 d . . . . .
H14 H 0.3052 -0.1822 0.4586 0.028 Uiso 1 1 calc R U . . .
H15 H 0.3677 -0.3362 0.4634 0.028 Uiso 1 1 calc R U . . .
H16 H 0.4690 -0.2558 0.4561 0.028 Uiso 1 1 calc R U . . .
C15 C 0.10760(15) 0.08000(15) 0.62488(7) 0.0164(3) Uani 1 1 d . . . . .
H17 H 0.0647 0.1096 0.6677 0.020 Uiso 1 1 calc R U . . .
H18 H 0.1067 -0.0080 0.6245 0.020 Uiso 1 1 calc R U . . .
C16 C 0.01736(15) 0.16760(15) 0.56974(7) 0.0167(3) Uani 1 1 d . . . . .
H19 H 0.0222 0.2546 0.5686 0.020 Uiso 1 1 calc R U . . .
H20 H -0.0795 0.1751 0.5814 0.020 Uiso 1 1 calc R U . . .
C17 C 0.05203(15) 0.12690(14) 0.50021(7) 0.0144(3) Uani 1 1 d . . . . .
O1 O 0.17745(10) 0.05312(10) 0.48666(5) 0.0143(2) Uani 1 1 d . . . . .
O2 O -0.03799(11) 0.16582(11) 0.45889(5) 0.0208(2) Uani 1 1 d . . . . .
O3 O 0.53478(10) 0.01216(10) 0.55332(5) 0.0119(2) Uani 1 1 d D . . . .
H21 H 0.5668(17) 0.0095(17) 0.5896(6) 0.014 Uiso 1 1 d D U . . .
Fe2 Fe 0.34960(2) 0.52691(2) 0.02605(2) 0.01034(7) Uani 1 1 d . . . . .
N4 N 0.25609(12) 0.55445(12) 0.12388(6) 0.0134(3) Uani 1 1 d . . . . .
C18 C 0.26418(16) 0.67346(14) 0.14472(7) 0.0167(3) Uani 1 1 d . . . . .
H22 H 0.3566 0.6543 0.1622 0.020 Uiso 1 1 calc R U . . .
H23 H 0.1944 0.7031 0.1807 0.020 Uiso 1 1 calc R U . . .
N5 N 0.27223(12) 0.74031(12) 0.02656(6) 0.0134(3) Uani 1 1 d . . . . .
C19 C 0.23921(15) 0.77866(14) 0.08767(8) 0.0156(3) Uani 1 1 d . . . . .
C20 C 0.18576(16) 0.90703(15) 0.09863(8) 0.0203(3) Uani 1 1 d . . . . .
H24 H 0.1642 0.9305 0.1423 0.024 Uiso 1 1 calc R U . . .
C21 C 0.16444(17) 1.00045(15) 0.04459(9) 0.0240(4) Uani 1 1 d . . . . .
H25 H 0.1290 1.0893 0.0505 0.029 Uiso 1 1 calc R U . . .
C22 C 0.19554(17) 0.96221(15) -0.01821(8) 0.0215(3) Uani 1 1 d . . . . .
H26 H 0.1806 1.0253 -0.0558 0.026 Uiso 1 1 calc R U . . .
C23 C 0.24873(15) 0.83166(14) -0.02678(8) 0.0156(3) Uani 1 1 d . . . . .
C24 C 0.27630(17) 0.79057(15) -0.09453(8) 0.0190(3) Uani 1 1 d . . . . .
H27 H 0.3736 0.7358 -0.0995 0.029 Uiso 1 1 calc R U . . .
H28 H 0.2560 0.8668 -0.1275 0.029 Uiso 1 1 calc R U . . .
H29 H 0.2175 0.7421 -0.1012 0.029 Uiso 1 1 calc R U . . .
C25 C 0.33365(16) 0.44093(14) 0.16996(7) 0.0164(3) Uani 1 1 d . . . . .
H30 H 0.2798 0.4390 0.2122 0.020 Uiso 1 1 calc R U . . .
H31 H 0.4228 0.4471 0.1796 0.020 Uiso 1 1 calc R U . . .
N6 N 0.36622(12) 0.33229(12) 0.07182(6) 0.0140(3) Uani 1 1 d . . . . .
C26 C 0.35928(15) 0.31988(15) 0.13895(7) 0.0165(3) Uani 1 1 d . . . . .
C27 C 0.37546(18) 0.20395(16) 0.17730(8) 0.0242(4) Uani 1 1 d . . . . .
H32 H 0.3676 0.1993 0.2242 0.029 Uiso 1 1 calc R U . . .
C28 C 0.40341(18) 0.09470(16) 0.14589(9) 0.0278(4) Uani 1 1 d . . . . .
H33 H 0.4193 0.0128 0.1708 0.033 Uiso 1 1 calc R U . . .
C29 C 0.40761(17) 0.10762(15) 0.07733(9) 0.0233(4) Uani 1 1 d . . . . .
H34 H 0.4253 0.0340 0.0549 0.028 Uiso 1 1 calc R U . . .
C30 C 0.38614(15) 0.22743(14) 0.04079(8) 0.0168(3) Uani 1 1 d . . . . .
C31 C 0.38208(17) 0.24311(15) -0.03311(8) 0.0197(3) Uani 1 1 d . . . . .
H35 H 0.3100 0.3250 -0.0481 0.029 Uiso 1 1 calc R U . . .
H36 H 0.3618 0.1718 -0.0473 0.029 Uiso 1 1 calc R U . . .
H37 H 0.4718 0.2428 -0.0523 0.029 Uiso 1 1 calc R U . . .
C32 C 0.10966(15) 0.55802(15) 0.12383(7) 0.0163(3) Uani 1 1 d . . . . .
H38 H 0.0656 0.5791 0.1677 0.020 Uiso 1 1 calc R U . . .
H39 H 0.1128 0.4703 0.1188 0.020 Uiso 1 1 calc R U . . .
C33 C 0.01756(15) 0.65187(15) 0.07108(7) 0.0169(3) Uani 1 1 d . . . . .
H40 H 0.0189 0.7388 0.0743 0.020 Uiso 1 1 calc R U . . .
H41 H -0.0783 0.6550 0.0815 0.020 Uiso 1 1 calc R U . . .
C34 C 0.05410(15) 0.62320(14) -0.00025(7) 0.0138(3) Uani 1 1 d . . . . .
O4 O 0.17901(10) 0.54953(10) -0.01455(5) 0.0141(2) Uani 1 1 d . . . . .
O5 O -0.03443(11) 0.67078(11) -0.04219(5) 0.0200(2) Uani 1 1 d . . . . .
O6 O 0.53488(10) 0.50793(10) 0.05393(5) 0.0122(2) Uani 1 1 d D . . . .
H42 H 0.5664(17) 0.5039(17) 0.0902(6) 0.015 Uiso 1 1 d D U . . .
N7 N 0.67287(16) 0.28670(14) 0.68590(7) 0.0269(3) Uani 1 1 d . . . . .
O7 O 0.55719(14) 0.27546(14) 0.68033(6) 0.0336(3) Uani 1 1 d . . . . .
O8 O 0.77362(16) 0.19145(13) 0.70588(8) 0.0457(4) Uani 1 1 d . . . . .
O9 O 0.68488(15) 0.39323(14) 0.67132(9) 0.0521(4) Uani 1 1 d . . . . .
N8 N 0.8308(3) 0.8305(2) 0.19406(14) 0.0204(4) Uani 0.9553(15) 1 d . U P A 1
O10 O 0.9357(2) 0.85060(16) 0.20668(9) 0.0397(4) Uani 0.9553(15) 1 d . U P A 1
O11 O 0.82824(14) 0.71761(13) 0.20804(7) 0.0334(3) Uani 0.9553(15) 1 d . U P A 1
O12 O 0.72738(16) 0.91631(16) 0.17074(8) 0.0504(4) Uani 0.9553(15) 1 d . U P A 1
O13 O 0.64093(13) 0.00148(12) 0.67000(6) 0.0233(3) Uani 1 1 d D . . . .
H43 H 0.7252(11) -0.0402(19) 0.6666(11) 0.035 Uiso 1 1 d D U . . .
H44 H 0.635(2) 0.0725(13) 0.6813(10) 0.035 Uiso 1 1 d D U . . .
O14 O 0.63565(13) 0.49679(13) 0.17028(6) 0.0246(3) Uani 1 1 d D . . . .
H45 H 0.7196(11) 0.4544(19) 0.1684(11) 0.037 Uiso 1 1 d D U . . .
H46 H 0.628(2) 0.5681(13) 0.1812(11) 0.037 Uiso 1 1 d D U . . .
O15 O 0.92075(13) -0.13760(12) 0.66878(6) 0.0246(3) Uani 1 1 d D . . . .
H47 H 0.956(2) -0.135(2) 0.6304(6) 0.037 Uiso 1 1 d D U . . .
H48 H 0.928(2) -0.2125(12) 0.6850(10) 0.037 Uiso 1 1 d D U . . .
O16 O 0.91446(13) 0.34875(12) 0.16972(6) 0.0233(3) Uani 1 1 d D . . . .
H49 H 0.947(2) 0.351(2) 0.1309(6) 0.035 Uiso 1 1 d D U . . .
H50 H 0.924(2) 0.2740(11) 0.1850(10) 0.035 Uiso 1 1 d D U . . .
O17 O 1.04586(18) -0.09795(14) 0.77549(7) 0.0434(4) Uani 1 1 d D U . . .
H51 H 1.006(2) -0.091(3) 0.7410(8) 0.065 Uiso 1 1 d D U . . .
H52 H 1.048(3) -0.0269(14) 0.7807(13) 0.065 Uiso 1 1 d D U . . .
O18 O 1.0658(10) 0.3707(6) 0.2681(4) 0.0391(17) Uani 0.60(2) 1 d D U P B 1
H53 H 1.0144(16) 0.377(4) 0.2370(5) 0.059 Uiso 0.60(2) 1 d D U P B 1
H54 H 1.060(3) 0.444(2) 0.2767(15) 0.059 Uiso 0.60(2) 1 d D U P B 1
O19 O 0.9988(17) 0.3975(6) 0.2862(3) 0.036(2) Uani 0.40(2) 1 d D U P B 2
H55 H 0.9739(11) 0.391(5) 0.2488(13) 0.054 Uiso 0.40(2) 1 d D U P B 2
H56 H 1.0153(16) 0.465(2) 0.287(3) 0.054 Uiso 0.40(2) 1 d D U P B 2
O20 O 0.94180(14) 0.39283(13) 0.69717(7) 0.0327(3) Uani 1 1 d D . . . .
H57 H 0.8647(14) 0.386(2) 0.6925(12) 0.049 Uiso 1 1 d D U . . .
H58 H 0.983(2) 0.3292(16) 0.7241(9) 0.049 Uiso 1 1 d D U . . .
O21 O 0.53879(16) 0.75454(15) 0.18877(7) 0.0383(3) Uani 1 1 d D . . . .
H59 H 0.6147(16) 0.767(2) 0.1891(13) 0.057 Uiso 1 1 d D U . . .
H60 H 0.517(2) 0.749(2) 0.2302(5) 0.057 Uiso 1 1 d D U . . .
Br1 Br 0.8634(7) 0.8580(5) 0.1927(4) 0.0171(18) Uani 0.0447(15) 1 d . U P A 2

loop_
_atom_site_aniso_label
_atom_site_aniso_U_11
_atom_site_aniso_U_22
_atom_site_aniso_U_33
_atom_site_aniso_U_23
_atom_site_aniso_U_13
_atom_site_aniso_U_12
Fe1 0.01061(12) 0.01007(12) 0.00962(12) -0.00062(8) 0.00057(8) -0.00354(8)
N1 0.0139(6) 0.0125(6) 0.0120(6) -0.0010(5) 0.0011(5) -0.0045(5)
C1 0.0211(8) 0.0149(7) 0.0128(7) -0.0035(6) 0.0009(6) -0.0063(6)
N2 0.0117(6) 0.0121(6) 0.0137(6) -0.0005(5) -0.0006(5) -0.0047(5)
C2 0.0134(7) 0.0148(7) 0.0161(7) -0.0030(6) 0.0003(6) -0.0060(6)
C3 0.0191(8) 0.0154(7) 0.0216(8) -0.0061(6) 0.0019(6) -0.0068(6)
C4 0.0221(8) 0.0122(7) 0.0274(9) -0.0033(6) -0.0003(7) -0.0059(6)
C5 0.0206(8) 0.0129(7) 0.0230(8) 0.0036(6) -0.0028(6) -0.0054(6)
C6 0.0104(7) 0.0150(7) 0.0178(7) 0.0001(6) -0.0014(6) -0.0056(6)
C7 0.0204(8) 0.0150(7) 0.0161(7) 0.0018(6) -0.0027(6) -0.0045(6)
C8 0.0167(7) 0.0165(7) 0.0114(7) 0.0019(6) 0.0000(6) -0.0058(6)
N3 0.0120(6) 0.0130(6) 0.0139(6) 0.0008(5) 0.0006(5) -0.0048(5)
C9 0.0126(7) 0.0147(7) 0.0167(7) 0.0014(6) 0.0004(6) -0.0042(6)
C10 0.0217(8) 0.0194(8) 0.0179(8) 0.0046(6) 0.0013(6) -0.0061(6)
C11 0.0252(9) 0.0150(8) 0.0309(9) 0.0069(7) -0.0010(7) -0.0072(7)
C12 0.0206(8) 0.0129(7) 0.0300(9) -0.0002(6) -0.0008(7) -0.0059(6)
C13 0.0126(7) 0.0134(7) 0.0226(8) -0.0024(6) -0.0005(6) -0.0060(6)
C14 0.0213(8) 0.0170(7) 0.0207(8) -0.0040(6) 0.0006(6) -0.0094(6)
C15 0.0137(7) 0.0185(7) 0.0161(7) -0.0003(6) 0.0038(6) -0.0061(6)
C16 0.0117(7) 0.0177(7) 0.0196(8) -0.0025(6) 0.0013(6) -0.0039(6)
C17 0.0135(7) 0.0119(7) 0.0186(7) 0.0014(6) 0.0002(6) -0.0066(6)
O1 0.0126(5) 0.0140(5) 0.0160(5) -0.0021(4) -0.0012(4) -0.0041(4)
O2 0.0159(6) 0.0228(6) 0.0215(6) -0.0006(5) -0.0047(5) -0.0039(5)
O3 0.0126(5) 0.0143(5) 0.0089(5) -0.0013(4) -0.0007(4) -0.0048(4)
Fe2 0.01006(12) 0.01055(12) 0.01015(12) -0.00091(8) 0.00039(8) -0.00359(8)
N4 0.0130(6) 0.0139(6) 0.0130(6) -0.0009(5) 0.0006(5) -0.0050(5)
C18 0.0174(7) 0.0187(8) 0.0152(7) -0.0059(6) 0.0011(6) -0.0068(6)
N5 0.0110(6) 0.0136(6) 0.0162(6) -0.0019(5) -0.0014(5) -0.0048(5)
C19 0.0117(7) 0.0167(7) 0.0200(8) -0.0045(6) 0.0001(6) -0.0062(6)
C20 0.0192(8) 0.0179(8) 0.0264(8) -0.0103(6) 0.0039(7) -0.0078(6)
C21 0.0214(8) 0.0133(7) 0.0372(10) -0.0062(7) -0.0008(7) -0.0049(6)
C22 0.0205(8) 0.0134(7) 0.0296(9) 0.0006(6) -0.0029(7) -0.0053(6)
C23 0.0114(7) 0.0136(7) 0.0216(8) 0.0012(6) -0.0032(6) -0.0047(6)
C24 0.0212(8) 0.0169(7) 0.0180(8) 0.0019(6) -0.0032(6) -0.0065(6)
C25 0.0182(7) 0.0192(8) 0.0108(7) 0.0014(6) -0.0005(6) -0.0066(6)
N6 0.0119(6) 0.0126(6) 0.0173(6) -0.0002(5) 0.0000(5) -0.0049(5)
C26 0.0142(7) 0.0174(7) 0.0165(7) 0.0028(6) -0.0011(6) -0.0057(6)
C27 0.0264(9) 0.0217(8) 0.0219(8) 0.0069(7) -0.0012(7) -0.0087(7)
C28 0.0282(9) 0.0162(8) 0.0357(10) 0.0091(7) -0.0022(8) -0.0081(7)
C29 0.0217(8) 0.0129(7) 0.0349(9) -0.0019(7) 0.0009(7) -0.0066(6)
C30 0.0125(7) 0.0142(7) 0.0233(8) -0.0019(6) 0.0002(6) -0.0046(6)
C31 0.0207(8) 0.0173(7) 0.0236(8) -0.0052(6) 0.0004(6) -0.0092(6)
C32 0.0130(7) 0.0195(8) 0.0174(7) -0.0025(6) 0.0039(6) -0.0079(6)
C33 0.0109(7) 0.0219(8) 0.0178(7) -0.0045(6) 0.0008(6) -0.0053(6)
C34 0.0133(7) 0.0119(7) 0.0180(7) -0.0003(6) -0.0004(6) -0.0071(6)
O4 0.0127(5) 0.0148(5) 0.0150(5) -0.0023(4) -0.0017(4) -0.0045(4)
O5 0.0150(5) 0.0230(6) 0.0201(6) -0.0003(5) -0.0040(5) -0.0047(5)
O6 0.0123(5) 0.0156(5) 0.0091(5) -0.0018(4) -0.0008(4) -0.0052(4)
N7 0.0344(9) 0.0279(8) 0.0212(7) -0.0051(6) 0.0047(6) -0.0148(7)
O7 0.0382(8) 0.0458(8) 0.0265(7) -0.0104(6) 0.0042(6) -0.0253(7)
O8 0.0461(9) 0.0253(7) 0.0626(10) -0.0033(7) -0.0078(8) -0.0084(7)
O9 0.0364(8) 0.0307(8) 0.0884(12) 0.0163(8) -0.0114(8) -0.0172(7)
N8 0.0179(10) 0.0276(10) 0.0123(8) -0.0051(9) 0.0014(8) -0.0034(7)
O10 0.0282(8) 0.0431(10) 0.0550(11) -0.0211(8) 0.0024(8) -0.0166(7)
O11 0.0352(8) 0.0302(6) 0.0347(7) -0.0076(6) 0.0098(6) -0.0124(6)
O12 0.0360(8) 0.0503(9) 0.0462(9) 0.0180(7) -0.0115(7) 0.0007(7)
O13 0.0262(6) 0.0259(6) 0.0210(6) -0.0056(5) -0.0031(5) -0.0116(5)
O14 0.0223(6) 0.0333(7) 0.0184(6) -0.0047(5) -0.0028(5) -0.0089(6)
O15 0.0316(7) 0.0256(6) 0.0193(6) 0.0011(5) -0.0054(5) -0.0137(6)
O16 0.0285(6) 0.0238(6) 0.0184(6) 0.0011(5) -0.0048(5) -0.0107(5)
O17 0.0701(11) 0.0307(8) 0.0378(8) 0.0078(6) -0.0296(8) -0.0262(8)
O18 0.048(3) 0.0367(19) 0.041(2) 0.0096(18) -0.023(2) -0.026(2)
O19 0.065(6) 0.025(2) 0.022(2) -0.0001(17) -0.015(3) -0.018(3)
O20 0.0320(7) 0.0340(7) 0.0303(7) -0.0027(6) -0.0056(6) -0.0089(6)
O21 0.0450(9) 0.0504(9) 0.0303(7) -0.0142(7) 0.0099(6) -0.0290(7)
Br1 0.024(4) 0.015(2) 0.018(2) -0.0068(17) 0.004(2) -0.0129(19)

loop_
_atom_type_symbol
_atom_type_description
_atom_type_scat_dispersion_real
_atom_type_scat_dispersion_imag
_atom_type_scat_source
C C 0.0033 0.0016 'International Tables Vol C Tables 4.2.6.8 and 6.1.1.4'
H H 0.0000 0.0000 'International Tables Vol C Tables 4.2.6.8 and 6.1.1.4'
N N 0.0061 0.0033 'International Tables Vol C Tables 4.2.6.8 and 6.1.1.4'
O O 0.0106 0.0060 'International Tables Vol C Tables 4.2.6.8 and 6.1.1.4'
Fe Fe 0.3463 0.8444 'International Tables Vol C Tables 4.2.6.8 and 6.1.1.4'
Br Br -0.2901 2.4595 'International Tables Vol C Tables 4.2.6.8 and 6.1.1.4'

loop_
_geom_angle_atom_site_label_1
_geom_angle_atom_site_label_2
_geom_angle_atom_site_label_3
_geom_angle
_geom_angle_site_symmetry_1
_geom_angle_site_symmetry_3
O1 Fe1 O3 96.49(5) . 2_656
O1 Fe1 O3 172.28(4) . .
O3 Fe1 O3 76.28(5) 2_656 .
O1 Fe1 N1 94.43(5) . .
O3 Fe1 N1 169.05(4) 2_656 .
O3 Fe1 N1 92.86(4) . .
O1 Fe1 N3 91.57(5) . .
O3 Fe1 N3 102.87(5) 2_656 .
O3 Fe1 N3 92.67(4) . .
N1 Fe1 N3 75.82(5) . .
O1 Fe1 N2 87.31(4) . .
O3 Fe1 N2 104.83(4) 2_656 .
O3 Fe1 N2 91.92(4) . .
N1 Fe1 N2 76.60(5) . .
N3 Fe1 N2 152.22(5) . .
C1 N1 C8 109.93(11) . .
C1 N1 C15 112.79(11) . .
C8 N1 C15 107.50(11) . .
C1 N1 Fe1 108.85(9) . .
C8 N1 Fe1 107.47(9) . .
C15 N1 Fe1 110.15(9) . .
N1 C1 C2 111.33(12) . .
N1 C1 H1 109.4 . .
C2 C1 H1 109.4 . .
N1 C1 H2 109.4 . .
C2 C1 H2 109.4 . .
H1 C1 H2 108.0 . .
C2 N2 C6 118.27(12) . .
C2 N2 Fe1 113.17(9) . .
C6 N2 Fe1 128.41(10) . .
N2 C2 C3 123.18(14) . .
N2 C2 C1 116.25(13) . .
C3 C2 C1 120.56(13) . .
C2 C3 C4 118.73(14) . .
C2 C3 H3 120.6 . .
C4 C3 H3 120.6 . .
C3 C4 C5 118.69(14) . .
C3 C4 H4 120.7 . .
C5 C4 H4 120.7 . .
C4 C5 C6 120.29(14) . .
C4 C5 H5 119.9 . .
C6 C5 H5 119.9 . .
N2 C6 C5 120.80(13) . .
N2 C6 C7 119.07(13) . .
C5 C6 C7 120.10(13) . .
C6 C7 H6 109.5 . .
C6 C7 H7 109.5 . .
H6 C7 H7 109.5 . .
C6 C7 H8 109.5 . .
H6 C7 H8 109.5 . .
H7 C7 H8 109.5 . .
N1 C8 C9 109.71(12) . .
N1 C8 H9 109.7 . .
C9 C8 H9 109.7 . .
N1 C8 H10 109.7 . .
C9 C8 H10 109.7 . .
H9 C8 H10 108.2 . .
C13 N3 C9 118.63(13) . .
C13 N3 Fe1 127.58(10) . .
C9 N3 Fe1 113.75(9) . .
N3 C9 C10 122.96(14) . .
N3 C9 C8 115.75(12) . .
C10 C9 C8 121.27(14) . .
C9 C10 C11 118.61(15) . .
C9 C10 H11 120.7 . .
C11 C10 H11 120.7 . .
C12 C11 C10 118.60(15) . .
C12 C11 H12 120.7 . .
C10 C11 H12 120.7 . .
C11 C12 C13 120.68(15) . .
C11 C12 H13 119.7 . .
C13 C12 H13 119.7 . .
N3 C13 C12 120.34(14) . .
N3 C13 C14 118.58(13) . .
C12 C13 C14 121.08(14) . .
C13 C14 H14 109.5 . .
C13 C14 H15 109.5 . .
H14 C14 H15 109.5 . .
C13 C14 H16 109.5 . .
H14 C14 H16 109.5 . .
H15 C14 H16 109.5 . .
N1 C15 C16 116.82(12) . .
N1 C15 H17 108.1 . .
C16 C15 H17 108.1 . .
N1 C15 H18 108.1 . .
C16 C15 H18 108.1 . .
H17 C15 H18 107.3 . .
C15 C16 C17 116.82(12) . .
C15 C16 H19 108.1 . .
C17 C16 H19 108.1 . .
C15 C16 H20 108.1 . .
C17 C16 H20 108.1 . .
H19 C16 H20 107.3 . .
O2 C17 O1 122.29(14) . .
O2 C17 C16 119.46(13) . .
O1 C17 C16 118.24(13) . .
C17 O1 Fe1 130.31(10) . .
Fe1 O3 Fe1 103.72(5) 2_656 .
Fe1 O3 H21 122.2(12) 2_656 .
Fe1 O3 H21 133.3(12) . .
O4 Fe2 O6 95.70(4) . 2_665
O4 Fe2 O6 171.44(4) . .
O6 Fe2 O6 76.17(5) 2_665 .
O4 Fe2 N4 94.48(5) . .
O6 Fe2 N4 169.64(4) 2_665 .
O6 Fe2 N4 93.75(4) . .
O4 Fe2 N6 91.20(5) . .
O6 Fe2 N6 102.51(5) 2_665 .
O6 Fe2 N6 93.18(4) . .
N4 Fe2 N6 75.35(5) . .
O4 Fe2 N5 87.31(4) . .
O6 Fe2 N5 106.00(4) 2_665 .
O6 Fe2 N5 92.32(4) . .
N4 Fe2 N5 76.36(5) . .
N6 Fe2 N5 151.46(5) . .
C25 N4 C18 109.80(11) . .
C25 N4 C32 107.67(11) . .
C18 N4 C32 112.45(11) . .
C25 N4 Fe2 107.87(9) . .
C18 N4 Fe2 109.74(9) . .
C32 N4 Fe2 109.18(9) . .
N4 C18 C19 111.11(12) . .
N4 C18 H22 109.4 . .
C19 C18 H22 109.4 . .
N4 C18 H23 109.4 . .
C19 C18 H23 109.4 . .
H22 C18 H23 108.0 . .
C19 N5 C23 118.64(13) . .
C19 N5 Fe2 113.92(10) . .
C23 N5 Fe2 127.33(10) . .
N5 C19 C20 123.00(14) . .
N5 C19 C18 116.34(13) . .
C20 C19 C18 120.66(14) . .
C21 C20 C19 118.61(15) . .
C21 C20 H24 120.7 . .
C19 C20 H24 120.7 . .
C22 C21 C20 118.84(15) . .
C22 C21 H25 120.6 . .
C20 C21 H25 120.6 . .
C21 C22 C23 120.47(15) . .
C21 C22 H26 119.8 . .
C23 C22 H26 119.8 . .
N5 C23 C22 120.42(14) . .
N5 C23 C24 119.13(13) . .
C22 C23 C24 120.42(14) . .
C23 C24 H27 109.5 . .
C23 C24 H28 109.5 . .
H27 C24 H28 109.5 . .
C23 C24 H29 109.5 . .
H27 C24 H29 109.5 . .
H28 C24 H29 109.5 . .
N4 C25 C26 109.44(12) . .
N4 C25 H30 109.8 . .
C26 C25 H30 109.8 . .
N4 C25 H31 109.8 . .
C26 C25 H31 109.8 . .
H30 C25 H31 108.2 . .
C30 N6 C26 118.66(13) . .
C30 N6 Fe2 127.54(10) . .
C26 N6 Fe2 113.77(9) . .
N6 C26 C27 122.97(14) . .
N6 C26 C25 115.72(13) . .
C27 C26 C25 121.30(14) . .
C26 C27 C28 118.66(16) . .
C26 C27 H32 120.7 . .
C28 C27 H32 120.7 . .
C29 C28 C27 118.44(15) . .
C29 C28 H33 120.8 . .
C27 C28 H33 120.8 . .
C28 C29 C30 120.74(15) . .
C28 C29 H34 119.6 . .
C30 C29 H34 119.6 . .
N6 C30 C29 120.38(15) . .
N6 C30 C31 118.78(13) . .
C29 C30 C31 120.83(14) . .
C30 C31 H35 109.5 . .
C30 C31 H36 109.5 . .
H35 C31 H36 109.5 . .
C30 C31 H37 109.5 . .
H35 C31 H37 109.5 . .
H36 C31 H37 109.5 . .
N4 C32 C33 116.87(12) . .
N4 C32 H38 108.1 . .
C33 C32 H38 108.1 . .
N4 C32 H39 108.1 . .
C33 C32 H39 108.1 . .
H38 C32 H39 107.3 . .
C32 C33 C34 116.64(12) . .
C32 C33 H40 108.1 . .
C34 C33 H40 108.1 . .
C32 C33 H41 108.1 . .
C34 C33 H41 108.1 . .
H40 C33 H41 107.3 . .
O5 C34 O4 122.37(14) . .
O5 C34 C33 119.38(13) . .
O4 C34 C33 118.25(13) . .
C34 O4 Fe2 129.08(9) . .
Fe2 O6 Fe2 103.84(5) 2_665 .
Fe2 O6 H42 122.7(13) 2_665 .
Fe2 O6 H42 133.0(13) . .
O9 N7 O8 120.15(16) . .
O9 N7 O7 119.57(16) . .
O8 N7 O7 120.28(15) . .
O12 N8 O10 123.0(3) . .
O12 N8 O11 118.6(2) . .
O10 N8 O11 118.4(2) . .
H43 O13 H44 106(2) . .
H45 O14 H46 106(2) . .
H47 O15 H48 113(2) . .
H49 O16 H50 110(2) . .
H51 O17 H52 109(3) . .
H53 O18 H54 111(4) . .
H55 O19 H56 114(5) . .
H57 O20 H58 105(2) . .
H59 O21 H60 101(2) . .

loop_
_geom_bond_atom_site_label_1
_geom_bond_atom_site_label_2
_geom_bond_distance
_geom_bond_site_symmetry_2
Fe1 O1 1.9271(10) .
Fe1 O3 1.9400(11) 2_656
Fe1 O3 1.9867(10) .
Fe1 N1 2.1591(12) .
Fe1 N3 2.1945(12) .
Fe1 N2 2.2410(12) .
N1 C1 1.4815(19) .
N1 C8 1.4863(18) .
N1 C15 1.5033(19) .
C1 C2 1.503(2) .
C1 H1 0.9900 .
C1 H2 0.9900 .
N2 C2 1.3529(19) .
N2 C6 1.3599(19) .
C2 C3 1.382(2) .
C3 C4 1.385(2) .
C3 H3 0.9500 .
C4 C5 1.386(2) .
C4 H4 0.9500 .
C5 C6 1.393(2) .
C5 H5 0.9500 .
C6 C7 1.494(2) .
C7 H6 0.9800 .
C7 H7 0.9800 .
C7 H8 0.9800 .
C8 C9 1.499(2) .
C8 H9 0.9900 .
C8 H10 0.9900 .
N3 C13 1.3555(19) .
N3 C9 1.3566(19) .
C9 C10 1.382(2) .
C10 C11 1.387(2) .
C10 H11 0.9500 .
C11 C12 1.383(2) .
C11 H12 0.9500 .
C12 C13 1.394(2) .
C12 H13 0.9500 .
C13 C14 1.496(2) .
C14 H14 0.9800 .
C14 H15 0.9800 .
C14 H16 0.9800 .
C15 C16 1.520(2) .
C15 H17 0.9900 .
C15 H18 0.9900 .
C16 C17 1.524(2) .
C16 H19 0.9900 .
C16 H20 0.9900 .
C17 O2 1.2277(19) .
C17 O1 1.2976(18) .
O3 Fe1 1.9401(11) 2_656
O3 H21 0.827(9) .
Fe2 O4 1.9352(10) .
Fe2 O6 1.9417(11) 2_665
Fe2 O6 1.9800(10) .
Fe2 N4 2.1575(13) .
Fe2 N6 2.2016(13) .
Fe2 N5 2.2309(13) .
N4 C25 1.4848(19) .
N4 C18 1.4850(18) .
N4 C32 1.5067(19) .
C18 C19 1.504(2) .
C18 H22 0.9900 .
C18 H23 0.9900 .
N5 C19 1.3510(19) .
N5 C23 1.3590(19) .
C19 C20 1.385(2) .
C20 C21 1.383(2) .
C20 H24 0.9500 .
C21 C22 1.382(2) .
C21 H25 0.9500 .
C22 C23 1.395(2) .
C22 H26 0.9500 .
C23 C24 1.489(2) .
C24 H27 0.9800 .
C24 H28 0.9800 .
C24 H29 0.9800 .
C25 C26 1.502(2) .
C25 H30 0.9900 .
C25 H31 0.9900 .
N6 C30 1.3524(19) .
N6 C26 1.3552(19) .
C26 C27 1.382(2) .
C27 C28 1.385(2) .
C27 H32 0.9500 .
C28 C29 1.384(2) .
C28 H33 0.9500 .
C29 C30 1.393(2) .
C29 H34 0.9500 .
C30 C31 1.495(2) .
C31 H35 0.9800 .
C31 H36 0.9800 .
C31 H37 0.9800 .
C32 C33 1.519(2) .
C32 H38 0.9900 .
C32 H39 0.9900 .
C33 C34 1.521(2) .
C33 H40 0.9900 .
C33 H41 0.9900 .
C34 O5 1.2288(18) .
C34 O4 1.2966(18) .
O6 Fe2 1.9417(11) 2_665
O6 H42 0.822(9) .
N7 O9 1.2372(19) .
N7 O8 1.242(2) .
N7 O7 1.2677(19) .
N8 O12 1.231(3) .
N8 O10 1.241(4) .
N8 O11 1.267(3) .
O13 H43 0.832(9) .
O13 H44 0.837(9) .
O14 H45 0.830(9) .
O14 H46 0.833(9) .
O15 H47 0.838(9) .
O15 H48 0.839(9) .
O16 H49 0.835(9) .
O16 H50 0.826(9) .
O17 H51 0.827(10) .
O17 H52 0.825(10) .
O18 H53 0.841(8) .
O18 H54 0.844(8) .
O19 H55 0.844(9) .
O19 H56 0.835(8) .
O20 H57 0.843(10) .
O20 H58 0.838(10) .
O21 H59 0.848(10) .
O21 H60 0.856(10) .

loop_
_geom_torsion_atom_site_label_1
_geom_torsion_atom_site_label_2
_geom_torsion_atom_site_label_3
_geom_torsion_atom_site_label_4
_geom_torsion
C8 N1 C1 C2 158.31(12)
C15 N1 C1 C2 -81.73(15)
Fe1 N1 C1 C2 40.84(14)
C6 N2 C2 C3 -1.3(2)
Fe1 N2 C2 C3 -177.18(11)
C6 N2 C2 C1 179.28(12)
Fe1 N2 C2 C1 3.45(16)
N1 C1 C2 N2 -29.70(18)
N1 C1 C2 C3 150.90(13)
N2 C2 C3 C4 -0.3(2)
C1 C2 C3 C4 179.10(14)
C2 C3 C4 C5 1.2(2)
C3 C4 C5 C6 -0.5(2)
C2 N2 C6 C5 2.0(2)
Fe1 N2 C6 C5 177.09(11)
C2 N2 C6 C7 -176.40(13)
Fe1 N2 C6 C7 -1.30(19)
C4 C5 C6 N2 -1.1(2)
C4 C5 C6 C7 177.30(14)
C1 N1 C8 C9 -162.78(12)
C15 N1 C8 C9 74.10(14)
Fe1 N1 C8 C9 -44.45(13)
C13 N3 C9 C10 1.1(2)
Fe1 N3 C9 C10 -176.77(12)
C13 N3 C9 C8 179.73(13)
Fe1 N3 C9 C8 1.84(16)
N1 C8 C9 N3 28.65(17)
N1 C8 C9 C10 -152.71(14)
N3 C9 C10 C11 2.4(2)
C8 C9 C10 C11 -176.09(14)
C9 C10 C11 C12 -2.9(2)
C10 C11 C12 C13 -0.1(2)
C9 N3 C13 C12 -4.2(2)
Fe1 N3 C13 C12 173.39(11)
C9 N3 C13 C14 175.08(13)
Fe1 N3 C13 C14 -7.36(19)
C11 C12 C13 N3 3.7(2)
C11 C12 C13 C14 -175.51(15)
C1 N1 C15 C16 71.16(16)
C8 N1 C15 C16 -167.49(12)
Fe1 N1 C15 C16 -50.68(14)
N1 C15 C16 C17 67.12(17)
C15 C16 C17 O2 156.32(14)
C15 C16 C17 O1 -24.63(19)
O2 C17 O1 Fe1 153.47(11)
C16 C17 O1 Fe1 -25.55(19)
C25 N4 C18 C19 157.26(12)
C32 N4 C18 C19 -82.89(15)
Fe2 N4 C18 C19 38.86(14)
C23 N5 C19 C20 -1.7(2)
Fe2 N5 C19 C20 -178.17(11)
C23 N5 C19 C18 178.54(12)
Fe2 N5 C19 C18 2.10(16)
N4 C18 C19 N5 -27.27(18)
N4 C18 C19 C20 153.00(13)
N5 C19 C20 C21 0.3(2)
C18 C19 C20 C21 -179.95(14)
C19 C20 C21 C22 0.8(2)
C20 C21 C22 C23 -0.6(2)
C19 N5 C23 C22 1.9(2)
Fe2 N5 C23 C22 177.84(11)
C19 N5 C23 C24 -176.15(13)
Fe2 N5 C23 C24 -0.24(19)
C21 C22 C23 N5 -0.8(2)
C21 C22 C23 C24 177.26(15)
C18 N4 C25 C26 -164.19(12)
C32 N4 C25 C26 73.07(14)
Fe2 N4 C25 C26 -44.64(13)
C30 N6 C26 C27 1.8(2)
Fe2 N6 C26 C27 -176.21(12)
C30 N6 C26 C25 -178.60(13)
Fe2 N6 C26 C25 3.35(16)
N4 C25 C26 N6 27.56(17)
N4 C25 C26 C27 -152.88(14)
N6 C26 C27 C28 1.6(2)
C25 C26 C27 C28 -177.90(15)
C26 C27 C28 C29 -2.9(3)
C27 C28 C29 C30 0.9(3)
C26 N6 C30 C29 -3.9(2)
Fe2 N6 C30 C29 173.82(11)
C26 N6 C30 C31 174.96(13)
Fe2 N6 C30 C31 -7.29(19)
C28 C29 C30 N6 2.6(2)
C28 C29 C30 C31 -176.25(15)
C25 N4 C32 C33 -169.35(12)
C18 N4 C32 C33 69.57(16)
Fe2 N4 C32 C33 -52.49(14)
N4 C32 C33 C34 67.50(17)
C32 C33 C34 O5 159.41(14)
C32 C33 C34 O4 -21.10(19)
O5 C34 O4 Fe2 149.22(11)
C33 C34 O4 Fe2 -30.26(18)
